data_7203925
loop_
_publ_author_name
'Singhal, A.'
'Jain, V. K.'
'Mishra, R.'
'Varghese, Babu'

_publ_section_title
;
 Organochalcogenido-bridged dimeric 2-methylallylpalladium complexes:
 synthesis, structure and their transformation into palladium
 chalcogenides
;
_journal_issue 5
_journal_name_full 'Journal of Materials Chemistry'
_journal_page_first 1121
_journal_paper_doi 10.1039/a908133j
_journal_volume 10
_journal_year 2000
_chemical_formula_sum 'C16 H32 Pd2 S2'
_chemical_formula_weight 501.34
_chemical_name_systematic
; 
 ? 
;
_space_group_IT_number 20
_symmetry_cell_setting orthorhombic
_symmetry_space_group_name_Hall 'C 2c 2'
_symmetry_space_group_name_H-M 'C 2 2 21'
_atom_sites_solution_hydrogens geom
_atom_sites_solution_primary direct
_atom_sites_solution_secondary difmap
_audit_creation_method SHELXL-97
_cell_angle_alpha 90.00
_cell_angle_beta 90.00
_cell_angle_gamma 90.00
_cell_formula_units_Z 4
_cell_length_a 12.369(3)
_cell_length_b 13.674(2)
_cell_length_c 12.3800(16)
_cell_measurement_reflns_used 25
_cell_measurement_temperature 293(2)
_cell_measurement_theta_max 15
_cell_measurement_theta_min 12
_cell_volume 2093.9(7)
_computing_cell_refinement 'CAD4 PROGRAMS'
_computing_data_collection 'CAD4 PROGRAMS'
_computing_data_reduction MOLEN
_computing_molecular_graphics ORTEP
_computing_publication_material 'SHELXL-97 (Sheldrick,1997)'
_computing_structure_refinement 'SHELXL-97 (Sheldrick, 1997)'
_computing_structure_solution 'SHELXS-97 (Sheldrick, 1990)'
_diffrn_ambient_temperature 293(2)
_diffrn_measured_fraction_theta_full 0.499
_diffrn_measured_fraction_theta_max 0.499
_diffrn_measurement_device_type 'CAD4 DIFFRACTOMETER'
_diffrn_measurement_method 'OMEGA TWOTHETA'
_diffrn_radiation_monochromator graphite
_diffrn_radiation_source 'fine-focus sealed tube'
_diffrn_radiation_type MoK\a
_diffrn_radiation_wavelength 0.71073
_diffrn_reflns_av_R_equivalents 0.0173
_diffrn_reflns_av_sigmaI/netI 0.0100
_diffrn_reflns_limit_h_max 14
_diffrn_reflns_limit_h_min -10
_diffrn_reflns_limit_k_max 16
_diffrn_reflns_limit_k_min -10
_diffrn_reflns_limit_l_max 14
_diffrn_reflns_limit_l_min 0
_diffrn_reflns_number 2053
_diffrn_reflns_theta_full 24.97
_diffrn_reflns_theta_max 24.97
_diffrn_reflns_theta_min 2.22
_diffrn_standards_decay_% 1
_diffrn_standards_interval_time '1 HOUR'
_diffrn_standards_number 2
_exptl_absorpt_coefficient_mu 1.908
_exptl_absorpt_correction_T_max 0.99
_exptl_absorpt_correction_T_min 0.85
_exptl_absorpt_correction_type psi-scan
_exptl_crystal_colour YELLOW
_exptl_crystal_density_diffrn 1.590
_exptl_crystal_density_method 'not measured'
_exptl_crystal_description PLATE
_exptl_crystal_F_000 1008
_exptl_crystal_size_max 0.15
_exptl_crystal_size_mid 0.1
_exptl_crystal_size_min 0.1
_refine_diff_density_max 0.668
_refine_diff_density_min -0.253
_refine_diff_density_rms 0.048
_refine_ls_abs_structure_details 'Flack H D (1983), Acta Cryst. A39, 876-881'
_refine_ls_abs_structure_Flack 0.33(17)
_refine_ls_extinction_coef 0.00174(10)
_refine_ls_extinction_expression Fc^*^=kFc[1+0.001xFc^2^\l^3^/sin(2\q)]^-1/4^
_refine_ls_extinction_method SHELXL
_refine_ls_goodness_of_fit_ref 1.189
_refine_ls_hydrogen_treatment mixed
_refine_ls_matrix_type full
_refine_ls_number_parameters 108
_refine_ls_number_reflns 1845
_refine_ls_number_restraints 0
_refine_ls_restrained_S_all 1.189
_refine_ls_R_factor_all 0.0213
_refine_ls_R_factor_gt 0.0184
_refine_ls_shift/su_max 0.583
_refine_ls_shift/su_mean 0.107
_refine_ls_structure_factor_coef Fsqd
_refine_ls_weighting_details 'w=1/[\s^2^(Fo^2^)+(0.0140P)^2^+3.7750P] where P=(Fo^2^+2Fc^2^)/3'
_refine_ls_weighting_scheme calc
_refine_ls_wR_factor_gt 0.0448
_refine_ls_wR_factor_ref 0.0470
_reflns_number_gt 1697
_reflns_number_total 1845
_reflns_threshold_expression >2sigma(I)
_cod_data_source_file a908133j.txt
_cod_data_source_block vkj84
_cod_depositor_comments
;
The following automatic conversions were performed:
'_symmetry_cell_setting' value 'ORTHORHOMBIC' changed to 'orthorhombic'
according to '/home/saulius/struct/CIF-dictionaries/cif_core.dic'
dictionary named 'cif_core.dic' version 2.4.1 from
2010-06-29.

'_exptl_absorpt_correction_type' value 'PSI SCAN' changed to
'psi-scan' according to
'/home/saulius/struct/CIF-dictionaries/cif_core.dic' dictionary named
'cif_core.dic' version 2.4.1 from 2010-06-29.

Automatic conversion script
Id: cif_fix_enum 1527 2010-12-29 10:47:43Z saulius 

The following automatic conversions were performed:

'_refine_ls_weighting_scheme' value 'calc
w=1/[\s^2^(Fo^2^)+(0.0140P)^2^+3.7750P] where P=(Fo^2^+2Fc^2^)/3' was
changed to 'calc'. New tag '_refine_ls_weighting_details' was
created. The value of the new tag was set to
'w=1/[\s^2^(Fo^2^)+(0.0140P)^2^+3.7750P] where P=(Fo^2^+2Fc^2^)/3'.

Automatic conversion script
Id: cif_fix_values 3143 2015-03-26 13:38:13Z robertas 
;
_cod_original_cell_volume 2093.8(7)
_cod_original_sg_symbol_H-M C221
_cod_database_code 7203925

loop_
_symmetry_equiv_pos_as_xyz
'x, y, z'
'x, -y, -z'
'-x, -y, z+1/2'
'-x, y, -z+1/2'
'x+1/2, y+1/2, z'
'x+1/2, -y+1/2, -z'
'-x+1/2, -y+1/2, z+1/2'
'-x+1/2, y+1/2, -z+1/2'

loop_
_atom_site_label
_atom_site_type_symbol
_atom_site_fract_x
_atom_site_fract_y
_atom_site_fract_z
_atom_site_U_iso_or_equiv
_atom_site_adp_type
_atom_site_occupancy
_atom_site_calc_flag
_atom_site_refinement_flags
_atom_site_disorder_assembly
_atom_site_disorder_group
Pd Pd 0.115029(16) -0.00028(5) 0.372993(16) 0.03937(10) Uani 1 d . . .
S1 S 0.03939(6) 0.10853(5) 0.5003(2) 0.04239(17) Uani 1 d . . .
C1 C 0.0950(3) 0.2341(3) 0.5057(12) 0.0516(11) Uani 1 d . . .
C2 C 0.0551(10) 0.2853(6) 0.3959(8) 0.067(3) Uani 1 d . . .
H2A H 0.0882 0.2534 0.3352 0.101 Uiso 1 calc R . .
H2B H 0.0755 0.3531 0.3965 0.101 Uiso 1 calc R . .
H2C H -0.0221 0.2801 0.3903 0.101 Uiso 1 calc R . .
C3 C 0.2186(3) 0.2337(3) 0.5014(14) 0.0648(11) Uani 1 d . . .
H3A H 0.2421 0.1994 0.4380 0.097 Uiso 1 calc R . .
H3B H 0.2466 0.2017 0.5645 0.097 Uiso 1 calc R . .
H3C H 0.2446 0.2998 0.4990 0.097 Uiso 1 calc R . .
C4 C 0.0482(13) 0.2835(6) 0.5970(9) 0.080(3) Uani 1 d . . .
H4A H -0.0292 0.2790 0.5933 0.120 Uiso 1 calc R . .
H4B H 0.0693 0.3511 0.5961 0.120 Uiso 1 calc R . .
H4C H 0.0731 0.2535 0.6625 0.120 Uiso 1 calc R . .
C5 C 0.2383(3) 0.0037(9) 0.2517(2) 0.0481(8) Uani 1 d . . .
C6 C 0.3531(3) 0.0041(9) 0.2928(3) 0.0697(14) Uani 1 d . . .
H6A H 0.3807 -0.0615 0.2931 0.104 Uiso 1 calc R . .
H6B H 0.3546 0.0299 0.3649 0.104 Uiso 1 calc R . .
H6C H 0.3969 0.0441 0.2466 0.104 Uiso 1 calc R . .
C7 C 0.1832(10) 0.0884(6) 0.2453(8) 0.051(2) Uani 1 d . . .
C8 C 0.1747(13) -0.0846(8) 0.2390(10) 0.062(3) Uani 1 d . . .
H7A H 0.108(3) 0.090(3) 0.191(3) 0.023(10) Uiso 1 d . . .
H7B H 0.213(4) 0.153(3) 0.253(4) 0.021(11) Uiso 1 d . . .
H8A H 0.151(8) -0.087(7) 0.199(6) 0.11(4) Uiso 1 d . . .
H8B H 0.214(8) -0.128(6) 0.269(7) 0.10(4) Uiso 1 d . . .

loop_
_atom_site_aniso_label
_atom_site_aniso_U_11
_atom_site_aniso_U_22
_atom_site_aniso_U_33
_atom_site_aniso_U_23
_atom_site_aniso_U_13
_atom_site_aniso_U_12
Pd 0.03559(13) 0.04545(14) 0.03706(14) -0.0002(4) -0.00010(8) 0.0009(5)
S1 0.0377(3) 0.0443(4) 0.0452(4) -0.0002(13) 0.0050(17) 0.0050(3)
C1 0.0557(18) 0.0434(16) 0.056(3) 0.009(5) -0.011(5) 0.0036(14)
C2 0.069(6) 0.063(5) 0.069(6) 0.024(4) -0.008(4) 0.022(5)
C3 0.059(2) 0.062(2) 0.073(2) 0.001(7) 0.023(6) -0.0123(18)
C4 0.096(8) 0.048(4) 0.096(8) -0.012(5) -0.003(6) -0.001(5)
C5 0.0441(16) 0.060(2) 0.0399(14) -0.004(6) 0.0082(12) -0.003(8)
C6 0.0435(17) 0.075(3) 0.091(3) 0.027(6) 0.0050(18) 0.001(6)
C7 0.042(4) 0.070(5) 0.043(4) 0.014(4) 0.006(4) -0.003(4)
C8 0.072(8) 0.065(5) 0.048(5) -0.009(5) 0.004(5) 0.000(5)

loop_
_atom_type_symbol
_atom_type_description
_atom_type_scat_dispersion_real
_atom_type_scat_dispersion_imag
_atom_type_scat_source
Pd Pd -0.9988 1.0072 'International Tables Vol C Tables 4.2.6.8 and 6.1.1.4'
S S 0.1246 0.1234 'International Tables Vol C Tables 4.2.6.8 and 6.1.1.4'
C C 0.0033 0.0016 'International Tables Vol C Tables 4.2.6.8 and 6.1.1.4'
H H 0.0000 0.0000 'International Tables Vol C Tables 4.2.6.8 and 6.1.1.4'

loop_
_geom_angle_atom_site_label_1
_geom_angle_atom_site_label_2
_geom_angle_atom_site_label_3
_geom_angle
_geom_angle_site_symmetry_1
_geom_angle_site_symmetry_3
_geom_angle_publ_flag
C5 Pd C8 39.5(4) . . ?
C5 Pd C7 36.4(4) . . ?
C8 Pd C7 66.6(2) . . ?
C5 Pd S1 140.1(3) . 2_556 ?
C8 Pd S1 108.3(3) . 2_556 ?
C7 Pd S1 174.6(3) . 2_556 ?
C5 Pd S1 137.3(3) . . ?
C8 Pd S1 171.4(4) . . ?
C7 Pd S1 106.8(3) . . ?
S1 Pd S1 78.09(3) 2_556 . ?
C5 Pd Pd 134.54(9) . 2_556 ?
C8 Pd Pd 140.6(4) . 2_556 ?
C7 Pd Pd 136.8(3) . 2_556 ?
S1 Pd Pd 48.26(5) 2_556 2_556 ?
S1 Pd Pd 48.00(5) . 2_556 ?
C1 S1 Pd 114.3(3) . 2_556 ?
C1 S1 Pd 117.5(4) . . ?
Pd S1 Pd 83.74(3) 2_556 . ?
C4 C1 C3 115.6(10) . . ?
C4 C1 C2 109.6(3) . . ?
C3 C1 C2 106.2(10) . . ?
C4 C1 S1 108.3(7) . . ?
C3 C1 S1 111.6(3) . . ?
C2 C1 S1 105.0(7) . . ?
C7 C5 C8 115.8(5) . . ?
C7 C5 C6 119.6(12) . . ?
C8 C5 C6 123.4(13) . . ?
C7 C5 Pd 72.7(5) . . ?
C8 C5 Pd 70.6(5) . . ?
C6 C5 Pd 115.7(2) . . ?
C5 C7 Pd 70.9(4) . . ?
C5 C8 Pd 69.9(4) . . ?

loop_
_geom_bond_atom_site_label_1
_geom_bond_atom_site_label_2
_geom_bond_distance
_geom_bond_site_symmetry_2
_geom_bond_publ_flag
Pd C5 2.140(3) . ?
Pd C8 2.150(11) . ?
Pd C7 2.163(9) . ?
Pd S1 2.351(2) 2_556 ?
Pd S1 2.361(2) . ?
Pd Pd 3.1447(6) 2_556 ?
S1 C1 1.851(4) . ?
S1 Pd 2.351(2) 2_556 ?
C1 C4 1.439(16) . ?
C1 C3 1.529(5) . ?
C1 C2 1.607(14) . ?
C5 C7 1.345(13) . ?
C5 C8 1.449(15) . ?
C5 C6 1.508(5) . ?

loop_
_geom_torsion_atom_site_label_1
_geom_torsion_atom_site_label_2
_geom_torsion_atom_site_label_3
_geom_torsion_atom_site_label_4
_geom_torsion
_geom_torsion_site_symmetry_1
_geom_torsion_site_symmetry_2
_geom_torsion_site_symmetry_3
_geom_torsion_site_symmetry_4
_geom_torsion_publ_flag
C5 Pd S1 C1 -0.4(4) . . . . ?
C8 Pd S1 C1 -64(2) . . . . ?
C7 Pd S1 C1 -24.7(5) . . . . ?
S1 Pd S1 C1 157.7(4) 2_556 . . . ?
Pd Pd S1 C1 114.2(3) 2_556 . . . ?
C5 Pd S1 Pd -114.6(2) . . . 2_556 ?
C8 Pd S1 Pd -178(2) . . . 2_556 ?
C7 Pd S1 Pd -138.9(3) . . . 2_556 ?
S1 Pd S1 Pd 43.48(5) 2_556 . . 2_556 ?
Pd S1 C1 C4 -76.8(7) 2_556 . . . ?
Pd S1 C1 C4 -172.5(7) . . . . ?
Pd S1 C1 C3 51.5(12) 2_556 . . . ?
Pd S1 C1 C3 -44.3(12) . . . . ?
Pd S1 C1 C2 166.1(5) 2_556 . . . ?
Pd S1 C1 C2 70.3(5) . . . . ?
C8 Pd C5 C7 126.4(5) . . . . ?
S1 Pd C5 C7 173.2(5) 2_556 . . . ?
S1 Pd C5 C7 -41.5(6) . . . . ?
Pd Pd C5 C7 -113.0(6) 2_556 . . . ?
C7 Pd C5 C8 -126.4(5) . . . . ?
S1 Pd C5 C8 46.9(7) 2_556 . . . ?
S1 Pd C5 C8 -167.9(6) . . . . ?
Pd Pd C5 C8 120.7(7) 2_556 . . . ?
C8 Pd C5 C6 -118.6(14) . . . . ?
C7 Pd C5 C6 115.1(14) . . . . ?
S1 Pd C5 C6 -71.7(12) 2_556 . . . ?
S1 Pd C5 C6 73.5(12) . . . . ?
Pd Pd C5 C6 2.1(14) 2_556 . . . ?
C8 C5 C7 Pd 57.6(4) . . . . ?
C6 C5 C7 Pd -110.2(4) . . . . ?
C8 Pd C7 C5 -33.9(4) . . . . ?
S1 Pd C7 C5 -53(4) 2_556 . . . ?
S1 Pd C7 C5 152.0(4) . . . . ?
Pd Pd C7 C5 106.4(4) 2_556 . . . ?
C7 C5 C8 Pd -58.7(4) . . . . ?
C6 C5 C8 Pd 108.6(5) . . . . ?
C7 Pd C8 C5 31.4(4) . . . . ?
S1 Pd C8 C5 -150.5(5) 2_556 . . . ?
S1 Pd C8 C5 72(3) . . . . ?
Pd Pd C8 C5 -105.1(5) 2_556 . . . ?
